data_2212377
loop_
_publ_author_name
'Pevec, Andrej'
'Kozlev\<car, Bojan'
'Gamez, Patrick'
'Reedijk, Jan'

_publ_section_title
;
 Hexakis-\m-chlorido-dichloridobis[(3,5-dimethylpyrazol-1-yl)acetic
 acid-\k^2^<i>N</i>,<i>N</i>']tetracopper(II): an unexpected neutral
 bis-pyrazolyl ligand in a tetracopper(II) complex
;
_journal_coeditor_code SK3091
_journal_issue 2
_journal_name_full 'Acta Crystallographica Section E'
_journal_page_first m514
_journal_page_last m516
_journal_paper_doi 10.1107/S1600536807001493
_journal_volume 63
_journal_year 2007
_chemical_formula_iupac '[Cu4 Cl8 (C12 H16 N4 O2)2]'
_chemical_formula_moiety 'C24 H32 Cl8 Cu4 N8 O4'
_chemical_formula_sum 'C24 H32 Cl8 Cu4 N8 O4'
_chemical_formula_weight 1034.34
_chemical_name_systematic
;
Hexakis-\m-chloro-dichloro-bis[(3,5-dimethylpyrazol-1-yl)acetic
acid-\k^2^N,N']tetracopper(II)
;
_space_group_IT_number 2
_symmetry_cell_setting triclinic
_symmetry_space_group_name_Hall '-P 1'
_symmetry_space_group_name_H-M 'P -1'
_atom_sites_solution_hydrogens geom
_atom_sites_solution_primary direct
_atom_sites_solution_secondary difmap
_audit_creation_method SHELXL-97
_cell_angle_alpha 117.6094(10)
_cell_angle_beta 98.6850(10)
_cell_angle_gamma 98.2172(16)
_cell_formula_units_Z 1
_cell_length_a 9.3869(2)
_cell_length_b 10.6666(2)
_cell_length_c 10.7902(3)
_cell_measurement_reflns_used 2660
_cell_measurement_temperature 293(2)
_cell_measurement_theta_max 27.48
_cell_measurement_theta_min 2.55
_cell_volume 918.00(4)
_computing_cell_refinement 'DENZO and SCALEPACK (Otwinowski & Minor, 1997)'
_computing_data_collection 'COLLECT (Nonius, 1998)'
_computing_data_reduction 'DENZO and SCALEPACK'
_computing_molecular_graphics 'PLATON (Spek, 2003)'
_computing_publication_material 'WinGX (Farrugia, 1999)'
_computing_structure_refinement 'SHELXL97 (Sheldrick, 1997)'
_computing_structure_solution 'SIR92 (Altomare <i>et al.</i>,  1993)'
_diffrn_ambient_temperature 293(2)
_diffrn_detector_area_resol_mean 0.055
_diffrn_measured_fraction_theta_full 0.985
_diffrn_measured_fraction_theta_max 0.985
_diffrn_measurement_device_type
;
Nonius KappaCCD area-detector
;
_diffrn_measurement_method \w
_diffrn_radiation_monochromator graphite
_diffrn_radiation_source 'fine-focus sealed tube'
_diffrn_radiation_type MoK\a
_diffrn_radiation_wavelength 0.71073
_diffrn_reflns_av_R_equivalents 0.0197
_diffrn_reflns_av_sigmaI/netI 0.0431
_diffrn_reflns_limit_h_max 12
_diffrn_reflns_limit_h_min -12
_diffrn_reflns_limit_k_max 13
_diffrn_reflns_limit_k_min -11
_diffrn_reflns_limit_l_max 13
_diffrn_reflns_limit_l_min -13
_diffrn_reflns_number 5946
_diffrn_reflns_theta_full 27.37
_diffrn_reflns_theta_max 27.37
_diffrn_reflns_theta_min 3.17
_diffrn_standards_number 0
_exptl_absorpt_coefficient_mu 2.911
_exptl_absorpt_correction_T_max 0.7595
_exptl_absorpt_correction_T_min 0.6692
_exptl_absorpt_correction_type multi-scan
_exptl_absorpt_process_details '(SCALEPACK; Otwinowski & Minor, 1997)'
_exptl_crystal_colour green
_exptl_crystal_density_diffrn 1.871
_exptl_crystal_density_method 'not measured'
_exptl_crystal_description prism
_exptl_crystal_F_000 516
_exptl_crystal_size_max 0.15
_exptl_crystal_size_mid 0.13
_exptl_crystal_size_min 0.10
_refine_diff_density_max 0.379
_refine_diff_density_min -0.392
_refine_ls_extinction_method none
_refine_ls_goodness_of_fit_ref 1.037
_refine_ls_hydrogen_treatment constr
_refine_ls_matrix_type full
_refine_ls_number_parameters 222
_refine_ls_number_reflns 4088
_refine_ls_number_restraints 0
_refine_ls_restrained_S_all 1.037
_refine_ls_R_factor_all 0.0421
_refine_ls_R_factor_gt 0.0310
_refine_ls_shift/su_max 0.001
_refine_ls_shift/su_mean 0.0001
_refine_ls_structure_factor_coef Fsqd
_refine_ls_weighting_details 'calc w=1/[\s^2^(Fo^2^)+(0.0056P)^2^+0.8188P] where P=(Fo^2^+2Fc^2^)/3'
_refine_ls_weighting_scheme calc
_refine_ls_wR_factor_gt 0.0657
_refine_ls_wR_factor_ref 0.0711
_reflns_number_gt 3395
_reflns_number_total 4088
_reflns_threshold_expression I>2\s(I)
_cod_data_source_file sk3091.cif
_cod_data_source_block I
_cod_database_code 2212377
_cod_database_fobs_code 2212377

loop_
_symmetry_equiv_pos_as_xyz
'x, y, z'
'-x, -y, -z'

loop_
_atom_site_type_symbol
_atom_site_label
_atom_site_fract_x
_atom_site_fract_y
_atom_site_fract_z
_atom_site_U_iso_or_equiv
_atom_site_adp_type
_atom_site_calc_flag
_atom_site_refinement_flags
_atom_site_occupancy
Cu Cu1 0.30376(3) 0.21188(3) 0.34146(3) 0.03155(9) Uani d . 1
Cu Cu2 0.59683(3) 0.42317(3) 0.63618(3) 0.03519(10) Uani d . 1
Cl Cl1 0.35694(8) 0.30219(8) 0.58896(8) 0.04656(18) Uani d . 1
Cl Cl2 0.55161(7) 0.32958(7) 0.38963(7) 0.03909(16) Uani d . 1
Cl Cl3 0.20099(7) 0.40432(7) 0.31419(8) 0.04486(18) Uani d . 1
Cl Cl4 0.66124(10) 0.41947(8) 0.83939(9) 0.0598(2) Uani d . 1
O O1 0.3127(2) -0.0865(2) 0.4299(2) 0.0441(5) Uani d . 1
H H1 0.3841 -0.0507 0.4999 0.066 Uiso calc R 1
O O2 0.48045(19) -0.0269(2) 0.3271(2) 0.0400(4) Uani d . 1
N N1 0.1142(2) 0.0802(2) 0.3197(2) 0.0333(5) Uani d . 1
N N2 0.0980(2) -0.0677(2) 0.2447(2) 0.0324(5) Uani d . 1
N N3 0.2629(2) -0.0797(2) 0.0963(2) 0.0312(5) Uani d . 1
N N4 0.3046(2) 0.0662(2) 0.1394(2) 0.0312(5) Uani d . 1
C C1 -0.0357(3) 0.2467(3) 0.4520(3) 0.0479(7) Uani d . 1
H H1A 0.0548 0.3127 0.5207 0.072 Uiso calc R 1
H H1B -0.1105 0.2408 0.5019 0.072 Uiso calc R 1
H H1C -0.0686 0.2815 0.3877 0.072 Uiso calc R 1
C C2 -0.0088(3) 0.0994(3) 0.3675(3) 0.0360(6) Uani d . 1
C C3 -0.1003(3) -0.0371(3) 0.3236(3) 0.0421(7) Uani d . 1
H H3 -0.1922 -0.0537 0.3431 0.051 Uiso calc R 1
C C4 -0.0311(3) -0.1409(3) 0.2475(3) 0.0362(6) Uani d . 1
C C5 -0.0745(3) -0.3031(3) 0.1754(4) 0.0501(8) Uani d . 1
H H5A -0.1665 -0.3333 0.1940 0.075 Uiso calc R 1
H H5B 0.0015 -0.3370 0.2125 0.075 Uiso calc R 1
H H5C -0.0867 -0.3435 0.0732 0.075 Uiso calc R 1
C C6 0.2229(3) -0.1227(3) 0.1966(3) 0.0301(5) Uani d . 1
H H6 0.1923 -0.2294 0.1459 0.036 Uiso calc R 1
C C7 0.3521(3) -0.0732(3) 0.3281(3) 0.0307(5) Uani d . 1
C C8 0.2125(3) -0.3271(3) -0.1219(3) 0.0446(7) Uani d . 1
H H8A 0.2672 -0.3628 -0.0677 0.067 Uiso calc R 1
H H8B 0.2320 -0.3657 -0.2159 0.067 Uiso calc R 1
H H8C 0.1082 -0.3574 -0.1317 0.067 Uiso calc R 1
C C9 0.2596(3) -0.1642(3) -0.0447(3) 0.0334(6) Uani d . 1
C C10 0.3028(3) -0.0702(3) -0.0932(3) 0.0376(6) Uani d . 1
H H10 0.3128 -0.0955 -0.1858 0.045 Uiso calc R 1
C C11 0.3291(3) 0.0716(3) 0.0235(3) 0.0329(5) Uani d . 1
C C12 0.3764(3) 0.2118(3) 0.0247(3) 0.0418(6) Uani d . 1
H H12A 0.2947 0.2574 0.0299 0.063 Uiso calc R 1
H H12B 0.4071 0.1930 -0.0619 0.063 Uiso calc R 1
H H12C 0.4578 0.2754 0.1071 0.063 Uiso calc R 1

loop_
_atom_site_aniso_label
_atom_site_aniso_U_11
_atom_site_aniso_U_22
_atom_site_aniso_U_33
_atom_site_aniso_U_12
_atom_site_aniso_U_13
_atom_site_aniso_U_23
Cu1 0.03194(17) 0.02364(17) 0.02835(18) 0.00061(12) 0.00512(13) 0.00673(14)
Cu2 0.03733(18) 0.02595(18) 0.03091(19) 0.00189(13) -0.00043(14) 0.00922(15)
Cl1 0.0435(4) 0.0502(4) 0.0315(4) -0.0062(3) 0.0064(3) 0.0144(3)
Cl2 0.0345(3) 0.0351(4) 0.0310(4) -0.0012(3) 0.0071(3) 0.0060(3)
Cl3 0.0319(3) 0.0348(4) 0.0556(5) 0.0016(3) -0.0016(3) 0.0181(3)
Cl4 0.0919(6) 0.0342(4) 0.0388(4) 0.0086(4) -0.0109(4) 0.0164(3)
O1 0.0383(10) 0.0588(13) 0.0321(11) 0.0056(9) 0.0056(8) 0.0227(11)
O2 0.0326(10) 0.0461(12) 0.0436(12) 0.0040(8) 0.0072(8) 0.0262(10)
N1 0.0305(11) 0.0265(11) 0.0327(12) 0.0020(8) 0.0043(9) 0.0090(10)
N2 0.0306(10) 0.0246(11) 0.0324(12) 0.0012(8) 0.0032(9) 0.0093(10)
N3 0.0385(11) 0.0218(11) 0.0255(11) 0.0038(8) 0.0045(9) 0.0075(9)
N4 0.0366(11) 0.0219(10) 0.0281(12) 0.0027(8) 0.0029(9) 0.0095(9)
C1 0.0399(15) 0.0456(18) 0.0497(19) 0.0107(13) 0.0138(14) 0.0161(15)
C2 0.0304(13) 0.0392(15) 0.0313(14) 0.0056(11) 0.0048(11) 0.0134(12)
C3 0.0310(13) 0.0451(17) 0.0453(18) 0.0014(12) 0.0086(12) 0.0208(14)
C4 0.0308(13) 0.0362(15) 0.0339(15) -0.0030(11) -0.0008(11) 0.0170(13)
C5 0.0456(16) 0.0360(16) 0.055(2) -0.0066(13) 0.0056(14) 0.0179(15)
C6 0.0334(12) 0.0227(12) 0.0277(13) 0.0032(10) 0.0044(10) 0.0092(11)
C7 0.0376(14) 0.0207(12) 0.0294(14) 0.0059(10) 0.0065(11) 0.0098(11)
C8 0.0602(18) 0.0268(14) 0.0356(16) 0.0063(13) 0.0072(13) 0.0091(13)
C9 0.0369(13) 0.0261(13) 0.0267(14) 0.0057(10) 0.0013(11) 0.0072(11)
C10 0.0524(16) 0.0315(14) 0.0237(14) 0.0107(12) 0.0062(12) 0.0103(12)
C11 0.0357(13) 0.0320(14) 0.0281(14) 0.0068(10) 0.0028(11) 0.0145(12)
C12 0.0528(17) 0.0316(15) 0.0401(17) 0.0076(12) 0.0071(13) 0.0191(13)

loop_
_atom_type_symbol
_atom_type_description
_atom_type_scat_dispersion_real
_atom_type_scat_dispersion_imag
_atom_type_scat_source
C C 0.0033 0.0016 'International Tables Vol C Tables 4.2.6.8 and 6.1.1.4'
H H 0.0000 0.0000 'International Tables Vol C Tables 4.2.6.8 and 6.1.1.4'
N N 0.0061 0.0033 'International Tables Vol C Tables 4.2.6.8 and 6.1.1.4'
O O 0.0106 0.0060 'International Tables Vol C Tables 4.2.6.8 and 6.1.1.4'
Cu Cu 0.3201 1.2651 'International Tables Vol C Tables 4.2.6.8 and 6.1.1.4'
Cl Cl 0.1484 0.1585 'International Tables Vol C Tables 4.2.6.8 and 6.1.1.4'

loop_
_geom_angle_atom_site_label_1
_geom_angle_atom_site_label_2
_geom_angle_atom_site_label_3
_geom_angle_site_symmetry_1
_geom_angle_site_symmetry_3
_geom_angle
_geom_angle_publ_flag
N4 Cu1 N1 . . 88.39(8) y
N4 Cu1 Cl1 . . 152.83(7) y
N1 Cu1 Cl1 . . 89.33(7) y
N4 Cu1 Cl2 . . 91.75(6) y
N1 Cu1 Cl2 . . 165.17(7) y
Cl1 Cu1 Cl2 . . 83.80(2) ?
N4 Cu1 Cl3 . . 104.13(6) ?
N1 Cu1 Cl3 . . 99.70(6) ?
Cl1 Cu1 Cl3 . . 102.94(3) y
Cl2 Cu1 Cl3 . . 94.65(2) y
Cl4 Cu2 Cl3 . 2_666 95.05(3) y
Cl4 Cu2 Cl1 . . 92.67(3) ?
Cl3 Cu2 Cl1 2_666 . 162.56(3) ?
Cl4 Cu2 Cl2 . . 155.10(3) y
Cl3 Cu2 Cl2 2_666 . 94.11(3) ?
Cl1 Cu2 Cl2 . . 85.25(2) ?
Cu2 Cl1 Cu1 . . 96.01(3) ?
Cu2 Cl2 Cu1 . . 94.89(3) ?
Cu2 Cl3 Cu1 2_666 . 104.29(3) ?
C7 O1 H1 . . 109.5 ?
C2 N1 N2 . . 105.68(19) ?
C2 N1 Cu1 . . 135.58(18) ?
N2 N1 Cu1 . . 118.67(15) ?
C4 N2 N1 . . 111.6(2) ?
C4 N2 C6 . . 128.8(2) ?
N1 N2 C6 . . 118.70(18) ?
C9 N3 N4 . . 111.5(2) ?
C9 N3 C6 . . 129.1(2) ?
N4 N3 C6 . . 119.36(19) ?
C11 N4 N3 . . 105.6(2) ?
C11 N4 Cu1 . . 136.02(17) ?
N3 N4 Cu1 . . 118.29(15) ?
C2 C1 H1A . . 109.5 ?
C2 C1 H1B . . 109.5 ?
H1A C1 H1B . . 109.5 ?
C2 C1 H1C . . 109.5 ?
H1A C1 H1C . . 109.5 ?
H1B C1 H1C . . 109.5 ?
N1 C2 C3 . . 109.1(2) ?
N1 C2 C1 . . 122.3(2) ?
C3 C2 C1 . . 128.6(2) ?
C4 C3 C2 . . 107.9(2) ?
C4 C3 H3 . . 126.1 ?
C2 C3 H3 . . 126.1 ?
N2 C4 C3 . . 105.8(2) ?
N2 C4 C5 . . 122.3(2) ?
C3 C4 C5 . . 132.0(2) ?
C4 C5 H5A . . 109.5 ?
C4 C5 H5B . . 109.5 ?
H5A C5 H5B . . 109.5 ?
C4 C5 H5C . . 109.5 ?
H5A C5 H5C . . 109.5 ?
H5B C5 H5C . . 109.5 ?
N3 C6 N2 . . 110.5(2) y
N3 C6 C7 . . 113.1(2) ?
N2 C6 C7 . . 109.6(2) ?
N3 C6 H6 . . 107.8 ?
N2 C6 H6 . . 107.8 ?
C7 C6 H6 . . 107.8 ?
O2 C7 O1 . . 126.2(2) ?
O2 C7 C6 . . 119.9(2) ?
O1 C7 C6 . . 113.8(2) ?
C9 C8 H8A . . 109.5 ?
C9 C8 H8B . . 109.5 ?
H8A C8 H8B . . 109.5 ?
C9 C8 H8C . . 109.5 ?
H8A C8 H8C . . 109.5 ?
H8B C8 H8C . . 109.5 ?
N3 C9 C10 . . 106.1(2) ?
N3 C9 C8 . . 123.0(2) ?
C10 C9 C8 . . 130.8(2) ?
C9 C10 C11 . . 106.9(2) ?
C9 C10 H10 . . 126.5 ?
C11 C10 H10 . . 126.5 ?
N4 C11 C10 . . 109.9(2) ?
N4 C11 C12 . . 122.6(2) ?
C10 C11 C12 . . 127.5(2) ?
C11 C12 H12A . . 109.5 ?
C11 C12 H12B . . 109.5 ?
H12A C12 H12B . . 109.5 ?
C11 C12 H12C . . 109.5 ?
H12A C12 H12C . . 109.5 ?
H12B C12 H12C . . 109.5 ?

loop_
_geom_bond_atom_site_label_1
_geom_bond_atom_site_label_2
_geom_bond_site_symmetry_2
_geom_bond_distance
_geom_bond_publ_flag
Cu1 N4 . 2.009(2) y
Cu1 N1 . 2.012(2) y
Cu1 Cl1 . 2.3205(8) y
Cu1 Cl2 . 2.3354(7) y
Cu1 Cl3 . 2.5042(8) y
Cu2 Cl4 . 2.2050(8) y
Cu2 Cl3 2_666 2.2485(7) y
Cu2 Cl1 . 2.2823(7) y
Cu2 Cl2 . 2.3087(7) y
Cl3 Cu2 2_666 2.2485(7) y
O1 C7 . 1.271(3) y
O1 H1 . 0.8200 ?
O2 C7 . 1.239(3) y
N1 C2 . 1.337(3) ?
N1 N2 . 1.370(3) y
N2 C4 . 1.358(3) ?
N2 C6 . 1.445(3) y
N3 C9 . 1.355(3) ?
N3 N4 . 1.375(3) y
N3 C6 . 1.434(3) y
N4 C11 . 1.331(3) ?
C1 C2 . 1.490(4) ?
C1 H1A . 0.9600 ?
C1 H1B . 0.9600 ?
C1 H1C . 0.9600 ?
C2 C3 . 1.401(4) ?
C3 C4 . 1.359(4) ?
C3 H3 . 0.9300 ?
C4 C5 . 1.489(4) ?
C5 H5A . 0.9600 ?
C5 H5B . 0.9600 ?
C5 H5C . 0.9600 ?
C6 C7 . 1.539(4) ?
C6 H6 . 0.9800 ?
C8 C9 . 1.495(4) ?
C8 H8A . 0.9600 ?
C8 H8B . 0.9600 ?
C8 H8C . 0.9600 ?
C9 C10 . 1.370(4) ?
C10 C11 . 1.403(4) ?
C10 H10 . 0.9300 ?
C11 C12 . 1.491(4) ?
C12 H12A . 0.9600 ?
C12 H12B . 0.9600 ?
C12 H12C . 0.9600 ?

loop_
_geom_hbond_atom_site_label_D
_geom_hbond_atom_site_label_H
_geom_hbond_atom_site_label_A
_geom_hbond_site_symmetry_A
_geom_hbond_distance_DH
_geom_hbond_distance_HA
_geom_hbond_distance_DA
_geom_hbond_angle_DHA
O1 H1 O2 2_656 0.82 1.83 2.638(3) 170

loop_
_geom_torsion_atom_site_label_1
_geom_torsion_atom_site_label_2
_geom_torsion_atom_site_label_3
_geom_torsion_atom_site_label_4
_geom_torsion_site_symmetry_1
_geom_torsion_site_symmetry_4
_geom_torsion
Cl4 Cu2 Cl1 Cu1 . . -156.89(3)
Cl3 Cu2 Cl1 Cu1 2_666 . 86.83(10)
Cl2 Cu2 Cl1 Cu1 . . -1.76(3)
N4 Cu1 Cl1 Cu2 . . 83.43(13)
N1 Cu1 Cl1 Cu2 . . 168.58(7)
Cl2 Cu1 Cl1 Cu2 . . 1.75(3)
Cl3 Cu1 Cl1 Cu2 . . -91.62(3)
Cl4 Cu2 Cl2 Cu1 . . 87.86(8)
Cl3 Cu2 Cl2 Cu1 2_666 . -160.77(3)
Cl1 Cu2 Cl2 Cu1 . . 1.75(3)
N4 Cu1 Cl2 Cu2 . . -154.84(6)
N1 Cu1 Cl2 Cu2 . . -64.5(3)
Cl1 Cu1 Cl2 Cu2 . . -1.72(3)
Cl3 Cu1 Cl2 Cu2 . . 100.82(3)
N4 Cu1 Cl3 Cu2 . 2_666 -96.11(6)
N1 Cu1 Cl3 Cu2 . 2_666 173.11(7)
Cl1 Cu1 Cl3 Cu2 . 2_666 81.55(3)
Cl2 Cu1 Cl3 Cu2 . 2_666 -3.13(3)
N4 Cu1 N1 C2 . . -146.3(3)
Cl1 Cu1 N1 C2 . . 60.8(3)
Cl2 Cu1 N1 C2 . . 123.0(3)
Cl3 Cu1 N1 C2 . . -42.2(3)
N4 Cu1 N1 N2 . . 37.31(18)
Cl1 Cu1 N1 N2 . . -115.61(18)
Cl2 Cu1 N1 N2 . . -53.4(4)
Cl3 Cu1 N1 N2 . . 141.37(17)
C2 N1 N2 C4 . . -1.4(3)
Cu1 N1 N2 C4 . . 176.00(17)
C2 N1 N2 C6 . . -171.4(2)
Cu1 N1 N2 C6 . . 6.0(3)
C9 N3 N4 C11 . . -0.7(3)
C6 N3 N4 C11 . . -177.7(2)
C9 N3 N4 Cu1 . . 175.98(16)
C6 N3 N4 Cu1 . . -1.0(3)
N1 Cu1 N4 C11 . . 135.5(3)
Cl1 Cu1 N4 C11 . . -139.1(2)
Cl2 Cu1 N4 C11 . . -59.3(2)
Cl3 Cu1 N4 C11 . . 35.9(3)
N1 Cu1 N4 N3 . . -39.88(17)
Cl1 Cu1 N4 N3 . . 45.5(2)
Cl2 Cu1 N4 N3 . . 125.28(16)
Cl3 Cu1 N4 N3 . . -139.48(15)
N2 N1 C2 C3 . . 0.9(3)
Cu1 N1 C2 C3 . . -175.9(2)
N2 N1 C2 C1 . . -178.5(3)
Cu1 N1 C2 C1 . . 4.7(4)
N1 C2 C3 C4 . . -0.1(3)
C1 C2 C3 C4 . . 179.3(3)
N1 N2 C4 C3 . . 1.4(3)
C6 N2 C4 C3 . . 170.1(3)
N1 N2 C4 C5 . . -179.3(2)
C6 N2 C4 C5 . . -10.6(4)
C2 C3 C4 N2 . . -0.8(3)
C2 C3 C4 C5 . . 179.9(3)
C9 N3 C6 N2 . . -116.5(3)
N4 N3 C6 N2 . . 59.9(3)
C9 N3 C6 C7 . . 120.2(3)
N4 N3 C6 C7 . . -63.4(3)
C4 N2 C6 N3 . . 129.1(3)
N1 N2 C6 N3 . . -62.8(3)
C4 N2 C6 C7 . . -105.5(3)
N1 N2 C6 C7 . . 62.5(3)
N3 C6 C7 O2 . . -12.7(3)
N2 C6 C7 O2 . . -136.5(2)
N3 C6 C7 O1 . . 167.9(2)
N2 C6 C7 O1 . . 44.1(3)
N4 N3 C9 C10 . . 1.0(3)
C6 N3 C9 C10 . . 177.6(2)
N4 N3 C9 C8 . . -177.7(2)
C6 N3 C9 C8 . . -1.0(4)
N3 C9 C10 C11 . . -0.9(3)
C8 C9 C10 C11 . . 177.7(3)
N3 N4 C11 C10 . . 0.1(3)
Cu1 N4 C11 C10 . . -175.66(19)
N3 N4 C11 C12 . . 179.7(2)
Cu1 N4 C11 C12 . . 3.9(4)
C9 C10 C11 N4 . . 0.5(3)
C9 C10 C11 C12 . . -179.1(3)
